data_7701015
loop_
_publ_author_name
'Vogler, Daniel'
'Wolf, Nina'
'Kaifer, Elisabeth'
'Himmel, Hans-J\"org'

_publ_section_title
;
 Electron transfer in complexes of B<sup>II</sup> cations with organic
 \p-acceptors: a combined experimental and quantum-chemical study.
;
_journal_issue 38
_journal_name_full 'Dalton transactions (Cambridge, England : 2003)'
_journal_page_first 14354
_journal_page_last 14366
_journal_paper_doi 10.1039/c9dt03151k
_journal_volume 48
_journal_year 2019
_chemical_formula_sum 'C20 H16 B Cl10 N3 O4'
_chemical_formula_weight 727.67
_space_group_crystal_system monoclinic
_space_group_IT_number 14
_space_group_name_Hall '-P 2yn'
_space_group_name_H-M_alt 'P 1 21/n 1'
_symmetry_space_group_name_Hall '-P 2yn'
_symmetry_space_group_name_H-M 'P 1 21/n 1'
_atom_sites_solution_hydrogens geom
_audit_creation_method SHELXL-2017/1
_audit_update_record
;
2019-07-30 deposited with the CCDC.    2019-09-03 downloaded from the CCDC.
;
_cell_angle_alpha 90
_cell_angle_beta 105.52(3)
_cell_angle_gamma 90
_cell_formula_units_Z 4
_cell_length_a 15.239(3)
_cell_length_b 11.928(2)
_cell_length_c 16.177(3)
_cell_measurement_reflns_used 1630
_cell_measurement_temperature 120
_cell_measurement_theta_max 26.0
_cell_measurement_theta_min 1.0
_cell_volume 2833.3(10)
_computing_cell_refinement 'DENZO/SCALEPACK (Bruker AXS, 1997-2009)'
_computing_data_collection 'COLLECT (Bruker AXS, 1997-2009)'
_computing_data_reduction 'DENZO/SCALEPACK (Bruker AXS, 1997-2009)'
_computing_molecular_graphics 'Olex2 (Dolomanov et al. 2009)'
_computing_publication_material 'encifer 1.5.1 (CCDC,2014)'
_computing_structure_refinement 'SHELXL-2017/1 (Sheldrick, 2017)'
_computing_structure_solution 'SHELXT 2014/5 (Sheldrick, 2014)'
_diffrn_ambient_temperature 120
_diffrn_measured_fraction_theta_full 0.997
_diffrn_measured_fraction_theta_max 0.996
_diffrn_measurement_device_type 'NONIUS KAPPA CCD'
_diffrn_measurement_method 'O-Scan    '
_diffrn_radiation_source 'fine-focus sealed tube'
_diffrn_radiation_type MoK\a
_diffrn_radiation_wavelength 0.71073
_diffrn_reflns_av_R_equivalents 0.0483
_diffrn_reflns_av_unetI/netI 0.0377
_diffrn_reflns_Laue_measured_fraction_full 0.997
_diffrn_reflns_Laue_measured_fraction_max 0.996
_diffrn_reflns_limit_h_max 21
_diffrn_reflns_limit_h_min -21
_diffrn_reflns_limit_k_max 16
_diffrn_reflns_limit_k_min -16
_diffrn_reflns_limit_l_max 22
_diffrn_reflns_limit_l_min -22
_diffrn_reflns_number 47326
_diffrn_reflns_point_group_measured_fraction_full 0.997
_diffrn_reflns_point_group_measured_fraction_max 0.996
_diffrn_reflns_theta_full 25.242
_diffrn_reflns_theta_max 30.074
_diffrn_reflns_theta_min 2.145
_exptl_absorpt_coefficient_mu 1.019
_exptl_absorpt_correction_T_max 1.0
_exptl_absorpt_correction_T_min 0.65616
_exptl_absorpt_correction_type multi-scan
_exptl_absorpt_process_details SADABS
_exptl_crystal_colour colourless
_exptl_crystal_density_diffrn 1.706
_exptl_crystal_description plate
_exptl_crystal_F_000 1456
_exptl_crystal_size_max 0.600
_exptl_crystal_size_mid 0.450
_exptl_crystal_size_min 0.200
_refine_diff_density_max 0.672
_refine_diff_density_min -0.679
_refine_diff_density_rms 0.066
_refine_ls_extinction_method none
_refine_ls_goodness_of_fit_ref 1.024
_refine_ls_hydrogen_treatment constr
_refine_ls_matrix_type full
_refine_ls_number_parameters 343
_refine_ls_number_reflns 8281
_refine_ls_number_restraints 0
_refine_ls_restrained_S_all 1.024
_refine_ls_R_factor_all 0.0570
_refine_ls_R_factor_gt 0.0359
_refine_ls_shift/su_max 0.001
_refine_ls_shift/su_mean 0.000
_refine_ls_structure_factor_coef Fsqd
_refine_ls_weighting_details 'w=1/[\s^2^(Fo^2^)+(0.0539P)^2^+0.9040P] where P=(Fo^2^+2Fc^2^)/3'
_refine_ls_weighting_scheme calc
_refine_ls_wR_factor_gt 0.0916
_refine_ls_wR_factor_ref 0.1017
_reflns_Friedel_coverage 0.000
_reflns_number_gt 6272
_reflns_number_total 8281
_reflns_threshold_expression 'I > 2\s(I)'
_cod_data_source_file c9dt03151k2.cif
_cod_data_source_block dv31
_cod_depositor_comments 'Adding full bibliography for 7701014--7701017.cif.'
_cod_original_cell_volume 2833.2(11)
_cod_database_code 7701015
_shelx_shelxl_version_number 2017/1
_shelx_space_group_comment
;
The symmetry employed for this shelxl refinement is uniquely defined
by the following loop, which should always be used as a source of
symmetry information in preference to the above space-group names.
They are only intended as comments.
;
_shelx_estimated_absorpt_t_min 0.580
_shelx_estimated_absorpt_t_max 0.822

loop_
_space_group_symop_operation_xyz
'x, y, z'
'-x+1/2, y+1/2, -z+1/2'
'-x, -y, -z'
'x-1/2, -y-1/2, z-1/2'

loop_
_atom_site_label
_atom_site_type_symbol
_atom_site_fract_x
_atom_site_fract_y
_atom_site_fract_z
_atom_site_U_iso_or_equiv
_atom_site_adp_type
_atom_site_occupancy
_atom_site_site_symmetry_order
_atom_site_calc_flag
_atom_site_refinement_flags_posn
_atom_site_refinement_flags_adp
Cl1 Cl 0.84020(3) 0.55861(4) 0.48387(3) 0.02702(10) Uani 1 1 d . .
Cl2 Cl 0.83017(3) 0.70933(4) 0.64228(3) 0.03079(11) Uani 1 1 d . .
Cl3 Cl 0.67054(3) 0.87935(4) 0.62342(3) 0.03623(12) Uani 1 1 d . .
Cl4 Cl 0.50774(3) 0.87966(4) 0.45302(3) 0.03586(12) Uani 1 1 d . .
Cl5 Cl 0.35109(3) 0.40240(4) 0.14345(3) 0.03193(11) Uani 1 1 d . .
Cl6 Cl 0.28206(3) 0.48142(4) -0.04970(3) 0.03967(13) Uani 1 1 d . .
Cl7 Cl 0.38685(4) 0.66867(4) -0.11890(3) 0.03778(13) Uani 1 1 d . .
Cl8 Cl 0.56174(3) 0.78061(4) 0.00666(3) 0.03236(11) Uani 1 1 d . .
O1 O 0.67079(8) 0.59808(10) 0.32893(7) 0.0216(2) Uani 1 1 d . .
O2 O 0.54594(8) 0.71853(10) 0.31942(7) 0.0224(2) Uani 1 1 d . .
O3 O 0.51791(8) 0.54149(10) 0.24116(7) 0.0222(2) Uani 1 1 d . .
O4 O 0.59658(8) 0.68412(10) 0.18997(7) 0.0217(2) Uani 1 1 d . .
N1 N 0.82453(10) 0.55894(12) 0.25446(9) 0.0252(3) Uani 1 1 d . .
H1 H 0.770887 0.556301 0.262198 0.030 Uiso 1 1 calc R U
N2 N 0.78804(10) 0.72989(12) 0.18968(10) 0.0243(3) Uani 1 1 d . .
H2 H 0.734357 0.721399 0.196464 0.029 Uiso 1 1 calc R U
N3 N 0.93402(10) 0.65962(13) 0.20981(10) 0.0262(3) Uani 1 1 d . .
C1 C 0.84991(12) 0.64992(14) 0.21824(10) 0.0215(3) Uani 1 1 d . .
C2 C 0.88612(14) 0.46421(16) 0.28104(13) 0.0328(4) Uani 1 1 d . .
H2A H 0.884493 0.416291 0.232206 0.039 Uiso 1 1 calc R U
H2B H 0.867616 0.420259 0.323944 0.039 Uiso 1 1 calc R U
C3 C 0.98078(15) 0.50890(19) 0.31761(14) 0.0382(5) Uani 1 1 d . .
H3A H 1.023297 0.447088 0.333740 0.046 Uiso 1 1 calc R U
H3B H 0.983026 0.552810 0.368604 0.046 Uiso 1 1 calc R U
C4 C 1.00750(14) 0.58151(19) 0.25132(14) 0.0380(5) Uani 1 1 d . .
H4A H 1.061785 0.623874 0.278840 0.046 Uiso 1 1 calc R U
H4B H 1.021719 0.533915 0.208034 0.046 Uiso 1 1 calc R U
C5 C 0.96093(14) 0.75457(18) 0.16360(14) 0.0369(5) Uani 1 1 d . .
H5A H 1.003982 0.728938 0.133088 0.044 Uiso 1 1 calc R U
H5B H 0.990689 0.811355 0.204452 0.044 Uiso 1 1 calc R U
C6 C 0.87888(15) 0.80483(18) 0.10075(14) 0.0384(5) Uani 1 1 d . .
H6A H 0.854521 0.752426 0.054436 0.046 Uiso 1 1 calc R U
H6B H 0.896138 0.872945 0.076325 0.046 Uiso 1 1 calc R U
C7 C 0.80771(14) 0.83081(16) 0.14753(14) 0.0350(4) Uani 1 1 d . .
H7A H 0.829871 0.889055 0.189814 0.042 Uiso 1 1 calc R U
H7B H 0.752591 0.857670 0.107182 0.042 Uiso 1 1 calc R U
C8 C 0.68056(11) 0.65492(13) 0.40359(11) 0.0203(3) Uani 1 1 d . .
C9 C 0.75006(12) 0.64866(14) 0.47780(11) 0.0222(3) Uani 1 1 d . .
C10 C 0.74578(12) 0.71783(15) 0.54694(11) 0.0233(3) Uani 1 1 d . .
C11 C 0.67305(12) 0.79094(15) 0.53983(11) 0.0252(4) Uani 1 1 d . .
C12 C 0.60122(12) 0.79401(14) 0.46426(11) 0.0241(3) Uani 1 1 d . .
C13 C 0.60657(11) 0.72626(14) 0.39719(11) 0.0212(3) Uani 1 1 d . .
C14 C 0.48155(11) 0.55822(14) 0.15627(10) 0.0213(3) Uani 1 1 d . .
C15 C 0.40676(12) 0.50619(14) 0.10314(11) 0.0245(4) Uani 1 1 d . .
C16 C 0.37736(12) 0.54214(15) 0.01733(11) 0.0273(4) Uani 1 1 d . .
C17 C 0.42390(13) 0.62533(16) -0.01334(11) 0.0271(4) Uani 1 1 d . .
C18 C 0.50129(12) 0.67664(15) 0.04114(11) 0.0245(4) Uani 1 1 d . .
C19 C 0.52779(11) 0.64250(14) 0.12543(11) 0.0211(3) Uani 1 1 d . .
B1 B 0.58288(13) 0.63431(16) 0.27010(12) 0.0215(4) Uani 1 1 d . .
Cl21 Cl 0.41130(6) 0.49158(6) 0.40851(5) 0.0685(2) Uani 1 1 d . .
Cl22 Cl 0.25965(4) 0.64597(7) 0.36531(4) 0.0654(2) Uani 1 1 d . .
C21 C 0.35118(16) 0.5883(2) 0.33355(15) 0.0471(6) Uani 1 1 d . .
H21A H 0.328477 0.551537 0.278480 0.057 Uiso 1 1 calc R U
H21B H 0.391960 0.647929 0.326690 0.057 Uiso 1 1 calc R U

loop_
_atom_site_aniso_label
_atom_site_aniso_U_11
_atom_site_aniso_U_22
_atom_site_aniso_U_33
_atom_site_aniso_U_23
_atom_site_aniso_U_13
_atom_site_aniso_U_12
Cl1 0.0246(2) 0.0286(2) 0.0244(2) -0.00171(17) 0.00063(16) 0.00513(16)
Cl2 0.0289(2) 0.0398(3) 0.0204(2) -0.00560(18) 0.00074(17) -0.00333(18)
Cl3 0.0344(3) 0.0446(3) 0.0306(2) -0.0192(2) 0.0101(2) -0.0037(2)
Cl4 0.0365(3) 0.0356(3) 0.0349(3) -0.0088(2) 0.0086(2) 0.0128(2)
Cl5 0.0303(2) 0.0278(2) 0.0357(3) -0.00411(18) 0.00533(19) -0.00649(17)
Cl6 0.0357(3) 0.0398(3) 0.0330(3) -0.0130(2) -0.0091(2) 0.0008(2)
Cl7 0.0510(3) 0.0388(3) 0.0179(2) 0.00072(18) -0.0007(2) 0.0134(2)
Cl8 0.0404(3) 0.0319(2) 0.0260(2) 0.00698(18) 0.01103(19) 0.00276(19)
O1 0.0230(6) 0.0222(6) 0.0180(6) -0.0034(4) 0.0029(5) 0.0030(4)
O2 0.0226(6) 0.0234(6) 0.0194(6) -0.0020(5) 0.0027(5) 0.0037(5)
O3 0.0253(6) 0.0224(6) 0.0168(5) -0.0005(4) 0.0022(5) -0.0011(5)
O4 0.0218(6) 0.0235(6) 0.0180(6) -0.0011(5) 0.0021(5) -0.0007(5)
N1 0.0262(8) 0.0215(7) 0.0273(8) 0.0024(6) 0.0063(6) 0.0004(6)
N2 0.0222(7) 0.0212(7) 0.0282(8) 0.0013(6) 0.0044(6) -0.0001(5)
N3 0.0217(7) 0.0291(8) 0.0275(8) 0.0014(6) 0.0057(6) 0.0014(6)
C1 0.0240(8) 0.0211(8) 0.0172(8) -0.0033(6) 0.0016(6) -0.0007(6)
C2 0.0431(11) 0.0235(9) 0.0320(10) 0.0054(7) 0.0106(9) 0.0095(8)
C3 0.0373(11) 0.0424(12) 0.0318(10) 0.0069(9) 0.0040(9) 0.0152(9)
C4 0.0245(9) 0.0475(12) 0.0404(12) 0.0057(9) 0.0063(9) 0.0097(8)
C5 0.0314(10) 0.0401(11) 0.0406(12) 0.0063(9) 0.0121(9) -0.0062(8)
C6 0.0396(11) 0.0382(11) 0.0366(11) 0.0124(9) 0.0090(9) -0.0059(9)
C7 0.0338(10) 0.0255(9) 0.0424(11) 0.0093(8) 0.0045(9) 0.0016(8)
C8 0.0229(8) 0.0185(8) 0.0190(8) -0.0018(6) 0.0051(6) -0.0014(6)
C9 0.0228(8) 0.0216(8) 0.0214(8) -0.0011(6) 0.0046(7) -0.0011(6)
C10 0.0229(8) 0.0273(9) 0.0186(8) -0.0023(7) 0.0037(6) -0.0057(7)
C11 0.0277(9) 0.0265(9) 0.0223(8) -0.0080(7) 0.0085(7) -0.0044(7)
C12 0.0250(8) 0.0224(8) 0.0254(8) -0.0034(7) 0.0078(7) 0.0009(6)
C13 0.0209(8) 0.0210(8) 0.0206(8) -0.0002(6) 0.0036(6) -0.0007(6)
C14 0.0237(8) 0.0212(8) 0.0178(8) -0.0019(6) 0.0034(6) 0.0037(6)
C15 0.0244(8) 0.0223(8) 0.0249(9) -0.0043(7) 0.0032(7) 0.0010(6)
C16 0.0269(9) 0.0269(9) 0.0231(9) -0.0081(7) -0.0021(7) 0.0046(7)
C17 0.0333(10) 0.0289(9) 0.0160(8) -0.0016(7) 0.0011(7) 0.0102(7)
C18 0.0303(9) 0.0232(8) 0.0204(8) 0.0001(6) 0.0072(7) 0.0058(7)
C19 0.0220(8) 0.0206(8) 0.0200(8) -0.0016(6) 0.0042(6) 0.0045(6)
B1 0.0220(9) 0.0215(9) 0.0194(9) -0.0008(7) 0.0030(7) 0.0010(7)
Cl21 0.0844(5) 0.0736(5) 0.0597(4) 0.0303(4) 0.0402(4) 0.0427(4)
Cl22 0.0426(3) 0.1077(6) 0.0434(3) -0.0091(3) 0.0074(3) 0.0307(4)
C21 0.0374(12) 0.0643(16) 0.0408(13) 0.0068(11) 0.0126(10) 0.0154(11)

loop_
_atom_type_symbol
_atom_type_description
_atom_type_scat_dispersion_real
_atom_type_scat_dispersion_imag
_atom_type_scat_source
C C 0.0033 0.0016 'International Tables Vol C Tables 4.2.6.8 and 6.1.1.4'
H H 0.0000 0.0000 'International Tables Vol C Tables 4.2.6.8 and 6.1.1.4'
B B 0.0013 0.0007 'International Tables Vol C Tables 4.2.6.8 and 6.1.1.4'
N N 0.0061 0.0033 'International Tables Vol C Tables 4.2.6.8 and 6.1.1.4'
O O 0.0106 0.0060 'International Tables Vol C Tables 4.2.6.8 and 6.1.1.4'
Cl Cl 0.1484 0.1585 'International Tables Vol C Tables 4.2.6.8 and 6.1.1.4'

loop_
_geom_angle_atom_site_label_1
_geom_angle_atom_site_label_2
_geom_angle_atom_site_label_3
_geom_angle
C8 O1 B1 106.87(13)
C13 O2 B1 106.49(13)
C14 O3 B1 105.63(13)
C19 O4 B1 105.28(13)
C1 N1 C2 121.24(16)
C1 N1 H1 119.4
C2 N1 H1 119.4
C1 N2 C7 122.63(16)
C1 N2 H2 118.7
C7 N2 H2 118.7
C1 N3 C5 121.69(15)
C1 N3 C4 122.28(16)
C5 N3 C4 115.88(16)
N3 C1 N2 120.91(16)
N3 C1 N1 120.98(16)
N2 C1 N1 118.10(16)
N1 C2 C3 108.39(16)
N1 C2 H2A 110.0
C3 C2 H2A 110.0
N1 C2 H2B 110.0
C3 C2 H2B 110.0
H2A C2 H2B 108.4
C2 C3 C4 109.59(17)
C2 C3 H3A 109.8
C4 C3 H3A 109.8
C2 C3 H3B 109.8
C4 C3 H3B 109.8
H3A C3 H3B 108.2
N3 C4 C3 111.62(16)
N3 C4 H4A 109.3
C3 C4 H4A 109.3
N3 C4 H4B 109.3
C3 C4 H4B 109.3
H4A C4 H4B 108.0
N3 C5 C6 110.75(16)
N3 C5 H5A 109.5
C6 C5 H5A 109.5
N3 C5 H5B 109.5
C6 C5 H5B 109.5
H5A C5 H5B 108.1
C5 C6 C7 108.68(17)
C5 C6 H6A 110.0
C7 C6 H6A 110.0
C5 C6 H6B 110.0
C7 C6 H6B 110.0
H6A C6 H6B 108.3
N2 C7 C6 109.32(16)
N2 C7 H7A 109.8
C6 C7 H7A 109.8
N2 C7 H7B 109.8
C6 C7 H7B 109.8
H7A C7 H7B 108.3
O1 C8 C9 128.71(15)
O1 C8 C13 110.16(14)
C9 C8 C13 121.13(15)
C8 C9 C10 118.32(16)
C8 C9 Cl1 119.95(13)
C10 C9 Cl1 121.73(13)
C11 C10 C9 120.54(16)
C11 C10 Cl2 119.82(13)
C9 C10 Cl2 119.63(14)
C10 C11 C12 120.39(16)
C10 C11 Cl3 120.22(13)
C12 C11 Cl3 119.39(14)
C13 C12 C11 118.34(16)
C13 C12 Cl4 119.21(13)
C11 C12 Cl4 122.45(14)
O2 C13 C12 127.32(15)
O2 C13 C8 111.45(14)
C12 C13 C8 121.23(15)
O3 C14 C15 127.82(16)
O3 C14 C19 111.17(15)
C15 C14 C19 120.96(16)
C14 C15 C16 118.04(17)
C14 C15 Cl5 119.74(14)
C16 C15 Cl5 122.21(14)
C17 C16 C15 120.86(16)
C17 C16 Cl6 120.11(14)
C15 C16 Cl6 119.03(15)
C16 C17 C18 120.64(16)
C16 C17 Cl7 120.30(14)
C18 C17 Cl7 119.05(15)
C19 C18 C17 117.76(17)
C19 C18 Cl8 119.54(14)
C17 C18 Cl8 122.70(14)
O4 C19 C18 127.89(16)
O4 C19 C14 110.37(14)
C18 C19 C14 121.71(16)
O3 B1 O2 111.07(14)
O3 B1 O1 113.49(14)
O2 B1 O1 105.03(13)
O3 B1 O4 105.15(13)
O2 B1 O4 111.05(14)
O1 B1 O4 111.17(14)
Cl21 C21 Cl22 111.53(14)
Cl21 C21 H21A 109.3
Cl22 C21 H21A 109.3
Cl21 C21 H21B 109.3
Cl22 C21 H21B 109.3
H21A C21 H21B 108.0

loop_
_geom_bond_atom_site_label_1
_geom_bond_atom_site_label_2
_geom_bond_distance
Cl1 C9 1.7257(18)
Cl2 C10 1.7267(18)
Cl3 C11 1.7233(18)
Cl4 C12 1.7226(18)
Cl5 C15 1.7244(19)
Cl6 C16 1.7224(19)
Cl7 C17 1.7280(18)
Cl8 C18 1.7242(19)
O1 C8 1.358(2)
O1 B1 1.485(2)
O2 C13 1.350(2)
O2 B1 1.484(2)
O3 C14 1.351(2)
O3 B1 1.476(2)
O4 C19 1.360(2)
O4 B1 1.491(2)
N1 C1 1.339(2)
N1 C2 1.458(2)
N1 H1 0.8600
N2 C1 1.334(2)
N2 C7 1.454(2)
N2 H2 0.8600
N3 C1 1.330(2)
N3 C5 1.474(2)
N3 C4 1.473(2)
C2 C3 1.503(3)
C2 H2A 0.9700
C2 H2B 0.9700
C3 C4 1.516(3)
C3 H3A 0.9700
C3 H3B 0.9700
C4 H4A 0.9700
C4 H4B 0.9700
C5 C6 1.509(3)
C5 H5A 0.9700
C5 H5B 0.9700
C6 C7 1.511(3)
C6 H6A 0.9700
C6 H6B 0.9700
C7 H7A 0.9700
C7 H7B 0.9700
C8 C9 1.374(2)
C8 C13 1.394(2)
C9 C10 1.405(2)
C10 C11 1.391(3)
C11 C12 1.406(2)
C12 C13 1.373(2)
C14 C15 1.378(2)
C14 C19 1.394(2)
C15 C16 1.407(3)
C16 C17 1.386(3)
C17 C18 1.409(3)
C18 C19 1.376(2)
Cl21 C21 1.746(2)
Cl22 C21 1.751(2)
C21 H21A 0.9700
C21 H21B 0.9700

loop_
_geom_torsion_atom_site_label_1
_geom_torsion_atom_site_label_2
_geom_torsion_atom_site_label_3
_geom_torsion_atom_site_label_4
_geom_torsion
C5 N3 C1 N2 -4.3(3)
C4 N3 C1 N2 170.99(17)
C5 N3 C1 N1 174.72(17)
C4 N3 C1 N1 -10.0(3)
C7 N2 C1 N3 0.5(3)
C7 N2 C1 N1 -178.52(17)
C2 N1 C1 N3 -3.9(3)
C2 N1 C1 N2 175.11(16)
C1 N1 C2 C3 38.1(2)
N1 C2 C3 C4 -57.3(2)
C1 N3 C4 C3 -12.4(3)
C5 N3 C4 C3 163.08(18)
C2 C3 C4 N3 45.8(2)
C1 N3 C5 C6 -23.4(3)
C4 N3 C5 C6 161.01(18)
N3 C5 C6 C7 52.1(2)
C1 N2 C7 C6 30.2(2)
C5 C6 C7 N2 -55.0(2)
B1 O1 C8 C9 178.89(17)
B1 O1 C8 C13 -0.89(18)
O1 C8 C9 C10 178.98(16)
C13 C8 C9 C10 -1.3(3)
O1 C8 C9 Cl1 -0.3(3)
C13 C8 C9 Cl1 179.46(13)
C8 C9 C10 C11 -0.3(3)
Cl1 C9 C10 C11 178.96(14)
C8 C9 C10 Cl2 178.11(13)
Cl1 C9 C10 Cl2 -2.6(2)
C9 C10 C11 C12 2.1(3)
Cl2 C10 C11 C12 -176.31(14)
C9 C10 C11 Cl3 -177.48(13)
Cl2 C10 C11 Cl3 4.1(2)
C10 C11 C12 C13 -2.3(3)
Cl3 C11 C12 C13 177.27(14)
C10 C11 C12 Cl4 177.96(14)
Cl3 C11 C12 Cl4 -2.5(2)
B1 O2 C13 C12 179.80(18)
B1 O2 C13 C8 0.24(18)
C11 C12 C13 O2 -178.75(16)
Cl4 C12 C13 O2 1.0(3)
C11 C12 C13 C8 0.8(3)
Cl4 C12 C13 C8 -179.49(13)
O1 C8 C13 O2 0.4(2)
C9 C8 C13 O2 -179.37(15)
O1 C8 C13 C12 -179.17(15)
C9 C8 C13 C12 1.0(3)
B1 O3 C14 C15 -167.76(17)
B1 O3 C14 C19 9.68(18)
O3 C14 C15 C16 175.98(16)
C19 C14 C15 C16 -1.2(3)
O3 C14 C15 Cl5 -2.7(3)
C19 C14 C15 Cl5 -179.91(13)
C14 C15 C16 C17 1.8(3)
Cl5 C15 C16 C17 -179.60(14)
C14 C15 C16 Cl6 -178.12(13)
Cl5 C15 C16 Cl6 0.5(2)
C15 C16 C17 C18 -0.7(3)
Cl6 C16 C17 C18 179.20(13)
C15 C16 C17 Cl7 -179.94(14)
Cl6 C16 C17 Cl7 -0.1(2)
C16 C17 C18 C19 -0.9(3)
Cl7 C17 C18 C19 178.32(13)
C16 C17 C18 Cl8 -179.89(14)
Cl7 C17 C18 Cl8 -0.6(2)
B1 O4 C19 C18 168.36(17)
B1 O4 C19 C14 -9.45(17)
C17 C18 C19 O4 -176.10(16)
Cl8 C18 C19 O4 2.9(3)
C17 C18 C19 C14 1.5(3)
Cl8 C18 C19 C14 -179.53(13)
O3 C14 C19 O4 -0.07(19)
C15 C14 C19 O4 177.57(15)
O3 C14 C19 C18 -178.05(15)
C15 C14 C19 C18 -0.4(3)
C14 O3 B1 O2 105.37(15)
C14 O3 B1 O1 -136.56(15)
C14 O3 B1 O4 -14.84(17)
C13 O2 B1 O3 122.33(15)
C13 O2 B1 O1 -0.74(17)
C13 O2 B1 O4 -121.02(14)
C8 O1 B1 O3 -120.52(15)
C8 O1 B1 O2 0.99(17)
C8 O1 B1 O4 121.19(14)
C19 O4 B1 O3 14.78(16)
C19 O4 B1 O2 -105.44(15)
C19 O4 B1 O1 137.99(14)
